data_7007891
loop_
_publ_author_name
'Boss, Sally R.'
'Coles, Martyn P.'
'Eyre-Brook, Vicki'
'Garc\'ia, Felipe'
'Haigh, Robert'
'Hitchcock, Peter B.'
'McPartlin, Mary'
'Morey, James V.'
'Naka, Hiroshi'
'Raithby, Paul R.'
'Sparkes, Hazel A.'
'Tate, Christopher W.'
'Wheatley, Andrew E. H.'

_publ_section_title
;
 Encapsulation of hydride by molecular main group metal clusters:
 manipulating the source and coordination sphere of the interstitial
 ion.
;
_journal_issue 47
_journal_name_full 'Dalton transactions (Cambridge, England : 2003)'
_journal_page_first 5574
_journal_page_last 5582
_journal_paper_doi 10.1039/b612782g
_journal_year 2006
_chemical_formula_moiety 'C42 H74 Li8 N18', 'C12 H31 B2'
_chemical_formula_sum 'C54 H104 B2 Li8 N18'
_chemical_formula_weight 1082.69
_chemical_name_systematic
;
?
;
_space_group_IT_number 2
_symmetry_cell_setting triclinic
_symmetry_space_group_name_Hall '-P 1'
_symmetry_space_group_name_H-M 'P -1'
_atom_sites_solution_hydrogens geom
_atom_sites_solution_primary direct
_atom_sites_solution_secondary difmap
_audit_conform_dict_location ftp://ftp.iucr.org/pub/cif_core.dic
_audit_conform_dict_name cif_core.dic
_audit_conform_dict_version 2.2
_audit_creation_date 2006-08-31T13:45:31-00:00
_audit_creation_method 'WinGX routine CIF_UPDATE'
_cell_angle_alpha 100.10(3)
_cell_angle_beta 99.96(3)
_cell_angle_gamma 95.86(3)
_cell_formula_units_Z 1
_cell_length_a 11.549(2)
_cell_length_b 11.797(2)
_cell_length_c 12.229(2)
_cell_measurement_reflns_used 10690
_cell_measurement_temperature 180(2)
_cell_measurement_theta_max 27.48
_cell_measurement_theta_min 1.02
_cell_volume 1600.4(5)
_computing_cell_refinement 'HKL Scalepack (Otwinowski & Minor 1997)'
_computing_data_collection 'Collect (Nonius B.V. 1998)'
_computing_data_reduction
;
HKL Denzo and Scalepack (Otwinowski & Minor 1997)
;
_computing_publication_material 'SHELXL-97 (Sheldrick 1997)'
_computing_structure_refinement 'SHELXL-97 (Sheldrick, 1997)'
_computing_structure_solution 'SIR-92 (Altomare et al. 1994)'
_diffrn_ambient_temperature 180(2)
_diffrn_measured_fraction_theta_full 0.976
_diffrn_measured_fraction_theta_max 0.976
_diffrn_measurement_device_type 'Nonius Kappa CCD'
_diffrn_measurement_method 'Thin slice \w and \f scans'
_diffrn_radiation_monochromator graphite
_diffrn_radiation_type MoK\a
_diffrn_radiation_wavelength 0.71073
_diffrn_reflns_av_R_equivalents 0.0271
_diffrn_reflns_av_unetI/netI 0.0278
_diffrn_reflns_limit_h_max 11
_diffrn_reflns_limit_h_min -11
_diffrn_reflns_limit_k_max 11
_diffrn_reflns_limit_k_min -11
_diffrn_reflns_limit_l_max 12
_diffrn_reflns_limit_l_min -12
_diffrn_reflns_number 10233
_diffrn_reflns_theta_full 21
_diffrn_reflns_theta_max 21
_diffrn_reflns_theta_min 3.54
_exptl_absorpt_coefficient_mu 0.067
_exptl_absorpt_correction_T_max 0.986
_exptl_absorpt_correction_T_min 0.931
_exptl_absorpt_correction_type multi-scan
_exptl_absorpt_process_details
;
multi-scan from symmetry-related measurements
Sortav (Blessing 1995)
;
_exptl_crystal_colour Colourless
_exptl_crystal_density_diffrn 1.123
_exptl_crystal_density_method 'not measured'
_exptl_crystal_description Cube
_exptl_crystal_F_000 588
_exptl_crystal_size_max 0.37
_exptl_crystal_size_mid 0.35
_exptl_crystal_size_min 0.35
_refine_diff_density_max 0.727
_refine_diff_density_min -0.48
_refine_diff_density_rms 0.053
_refine_ls_extinction_method none
_refine_ls_goodness_of_fit_ref 1.019
_refine_ls_hydrogen_treatment constr
_refine_ls_matrix_type full
_refine_ls_number_parameters 381
_refine_ls_number_reflns 3363
_refine_ls_number_restraints 27
_refine_ls_restrained_S_all 1.12
_refine_ls_R_factor_all 0.0919
_refine_ls_R_factor_gt 0.0864
_refine_ls_shift/su_max 0
_refine_ls_shift/su_mean 0
_refine_ls_structure_factor_coef Fsqd
_refine_ls_weighting_details 'calc w=1/[\s^2^(Fo^2^)+(0.1457P)^2^+2.2972P] where P=(Fo^2^+2Fc^2^)/3'
_refine_ls_weighting_scheme calc
_refine_ls_wR_factor_gt 0.2347
_refine_ls_wR_factor_ref 0.2399
_reflns_number_gt 3077
_reflns_number_total 3363
_reflns_threshold_expression >2sigma(I)
_cod_data_source_file b612782g.txt
_cod_data_source_block aw0605
_cod_depositor_comments
;
The following automatic conversions were performed:
'_symmetry_cell_setting' value 'Triclinic' changed to 'triclinic'
according to '/home/saulius/struct/CIF-dictionaries/cif_core.dic'
dictionary named 'cif_core.dic' version 2.4.1 from 2010-06-29.

Automatic conversion script
Id: cif_fix_enum 1527 2010-12-29 10:47:43Z saulius 
;
_cod_original_cell_volume 1600.5(6)
_cod_original_sg_symbol_H-M P-1
_cod_database_code 7007891

loop_
_symmetry_equiv_pos_as_xyz
'x, y, z'
'-x, -y, -z'

loop_
_atom_site_label
_atom_site_type_symbol
_atom_site_fract_x
_atom_site_fract_y
_atom_site_fract_z
_atom_site_U_iso_or_equiv
_atom_site_adp_type
_atom_site_occupancy
_atom_site_symmetry_multiplicity
_atom_site_calc_flag
_atom_site_refinement_flags
_atom_site_disorder_assembly
_atom_site_disorder_group
N1 N 0.0089(3) 0.3972(3) 0.2100(3) 0.0369(9) Uani 1 1 d . . .
N2 N 0.1925(3) 0.4904(3) 0.2057(3) 0.0351(9) Uani 1 1 d . A .
N3 N 0.1660(3) 0.4103(3) 0.3656(3) 0.0405(9) Uani 1 1 d . A .
C7 C 0.1228(3) 0.4320(3) 0.2612(3) 0.0318(10) Uani 1 1 d . . .
C8 C -0.0607(5) 0.3239(5) 0.2655(4) 0.0667(15) Uani 1 1 d . . .
H8A H -0.1459 0.3266 0.2374 0.08 Uiso 0.746(6) 1 calc PR A 1
H8B H -0.0458 0.2427 0.2435 0.08 Uiso 0.746(6) 1 calc PR A 1
H8C H -0.1095 0.375 0.3053 0.08 Uiso 0.254(6) 1 calc PR A 2
H8D H -0.1166 0.2686 0.2041 0.08 Uiso 0.254(6) 1 calc PR A 2
C9 C -0.0361(5) 0.3559(6) 0.3866(5) 0.0582(18) Uani 0.746(6) 1 d P A 1
H9A H -0.0852 0.3009 0.4183 0.07 Uiso 0.746(6) 1 calc PR A 1
H9B H -0.0567 0.4348 0.4102 0.07 Uiso 0.746(6) 1 calc PR A 1
C9' C -0.0164(17) 0.263(2) 0.3372(16) 0.0582(18) Uani 0.254(6) 1 d P A 2
H9'1 H 0.0158 0.1958 0.2978 0.07 Uiso 0.254(6) 1 calc PR A 2
H9'2 H -0.078 0.2328 0.376 0.07 Uiso 0.254(6) 1 calc PR A 2
C10 C 0.0932(4) 0.3538(5) 0.4314(4) 0.0627(14) Uani 1 1 d . . .
H10A H 0.1143 0.3942 0.5117 0.075 Uiso 0.746(6) 1 calc PR A 1
H10B H 0.1086 0.2723 0.4276 0.075 Uiso 0.746(6) 1 calc PR A 1
H10C H 0.0592 0.4122 0.4805 0.075 Uiso 0.254(6) 1 calc PR A 2
H10D H 0.1412 0.3098 0.4799 0.075 Uiso 0.254(6) 1 calc PR A 2
C11 C 0.2890(4) 0.4468(4) 0.4249(4) 0.0538(12) Uani 1 1 d . . .
H11A H 0.3154 0.3871 0.4677 0.065 Uiso 0.746(6) 1 calc PR A 1
H11B H 0.2941 0.5205 0.4797 0.065 Uiso 0.746(6) 1 calc PR A 1
H11C H 0.2913 0.4836 0.5047 0.065 Uiso 0.254(6) 1 calc PR A 2
H11D H 0.3323 0.3785 0.4243 0.065 Uiso 0.254(6) 1 calc PR A 2
C12 C 0.3710(5) 0.4640(6) 0.3407(5) 0.0421(15) Uani 0.746(6) 1 d P A 1
H12A H 0.4504 0.5035 0.3817 0.051 Uiso 0.746(6) 1 calc PR A 1
H12B H 0.3803 0.388 0.2962 0.051 Uiso 0.746(6) 1 calc PR A 1
C12' C 0.3414(16) 0.5252(19) 0.3703(16) 0.0421(15) Uani 0.254(6) 1 d P A 2
H12C H 0.3382 0.6027 0.4157 0.051 Uiso 0.254(6) 1 calc PR A 2
H12D H 0.4263 0.5145 0.3822 0.051 Uiso 0.254(6) 1 calc PR A 2
C13 C 0.3142(4) 0.5364(5) 0.2652(4) 0.0585(13) Uani 1 1 d . . .
H13A H 0.3137 0.6144 0.3109 0.07 Uiso 0.746(6) 1 calc PR A 1
H13B H 0.3636 0.5463 0.2081 0.07 Uiso 0.746(6) 1 calc PR A 1
H13C H 0.3694 0.4972 0.2228 0.07 Uiso 0.254(6) 1 calc PR A 2
H13D H 0.328 0.6201 0.263 0.07 Uiso 0.254(6) 1 calc PR A 2
N4 N 0.2113(3) 0.6895(3) 0.0280(3) 0.0350(9) Uani 1 1 d . . .
N5 N 0.2392(3) 0.5123(3) -0.0689(3) 0.0375(9) Uani 1 1 d . . .
N6 N 0.3714(3) 0.6795(3) -0.0696(3) 0.0508(10) Uani 1 1 d . . .
C17 C 0.2750(3) 0.6270(3) -0.0367(3) 0.0352(10) Uani 1 1 d . A .
C18 C 0.3153(4) 0.4468(4) -0.1317(4) 0.0536(12) Uani 1 1 d . A .
H18A H 0.2715 0.3694 -0.1693 0.064 Uiso 1 1 calc R . .
H18B H 0.3857 0.435 -0.0781 0.064 Uiso 1 1 calc R . .
C19 C 0.3553(5) 0.5072(5) -0.2187(4) 0.0711(15) Uani 1 1 d . . .
H19A H 0.2859 0.5201 -0.2728 0.085 Uiso 1 1 calc R A .
H19B H 0.4045 0.4594 -0.2615 0.085 Uiso 1 1 calc R . .
C20 C 0.4268(5) 0.6219(5) -0.1582(5) 0.0732(16) Uani 1 1 d . A .
H20A H 0.5074 0.6088 -0.1243 0.088 Uiso 1 1 calc R . .
H20B H 0.4349 0.6729 -0.2134 0.088 Uiso 1 1 calc R . .
C21 C 0.4216(5) 0.8004(4) -0.0250(5) 0.0711(15) Uani 1 1 d . A .
H21A H 0.402 0.8466 -0.0843 0.085 Uiso 1 1 calc R . .
H21B H 0.509 0.806 -0.0051 0.085 Uiso 1 1 calc R . .
C22 C 0.3761(5) 0.8498(4) 0.0762(5) 0.0727(16) Uani 1 1 d . . .
H22A H 0.3947 0.9356 0.0923 0.087 Uiso 1 1 calc R A .
H22B H 0.4152 0.8209 0.1426 0.087 Uiso 1 1 calc R . .
C23 C 0.2457(4) 0.8158(4) 0.0568(4) 0.0559(13) Uani 1 1 d . A .
H23A H 0.2167 0.8474 0.126 0.067 Uiso 1 1 calc R . .
H23B H 0.2071 0.8508 -0.0054 0.067 Uiso 1 1 calc R . .
N7 N 0.0026(3) 0.6956(3) 0.2036(2) 0.0359(9) Uani 1 1 d . . .
N8 N -0.0845(3) 0.7357(3) 0.0334(3) 0.0373(9) Uani 1 1 d . . .
N9 N -0.0836(3) 0.8689(3) 0.2016(3) 0.0497(10) Uani 1 1 d . . .
C27 C -0.0553(3) 0.7675(3) 0.1464(3) 0.0343(10) Uani 1 1 d . A .
C28 C -0.1395(5) 0.8192(4) -0.0268(4) 0.0577(13) Uani 1 1 d . A .
H28A H -0.1799 0.7787 -0.104 0.069 Uiso 0.746(6) 1 calc PR A 1
H28B H -0.0769 0.8797 -0.0343 0.069 Uiso 0.746(6) 1 calc PR A 1
H28C H -0.129 0.7994 -0.1063 0.069 Uiso 0.254(6) 1 calc PR A 2
H28D H -0.2258 0.8053 -0.0282 0.069 Uiso 0.254(6) 1 calc PR A 2
C29 C -0.2267(6) 0.8755(5) 0.0321(5) 0.0625(18) Uani 0.823(8) 1 d P A 1
H29A H -0.2897 0.816 0.0406 0.075 Uiso 0.823(8) 1 calc PR A 1
H29B H -0.2642 0.9293 -0.0123 0.075 Uiso 0.823(8) 1 calc PR A 1
C29' C -0.108(3) 0.922(3) 0.005(2) 0.0625(18) Uani 0.177(8) 1 d P A 2
H29C H -0.1485 0.9677 -0.0468 0.075 Uiso 0.177(8) 1 calc PR A 2
H29D H -0.0213 0.9419 0.0158 0.075 Uiso 0.177(8) 1 calc PR A 2
C30 C -0.1617(7) 0.9415(5) 0.1468(5) 0.093(2) Uani 1 1 d . A .
H30A H -0.1141 1.0129 0.1383 0.111 Uiso 0.746(6) 1 calc PR A 1
H30B H -0.2196 0.9646 0.1946 0.111 Uiso 0.746(6) 1 calc PR A 1
H30C H -0.1467 1.0235 0.1874 0.111 Uiso 0.254(6) 1 calc PR A 2
H30D H -0.2467 0.911 0.1375 0.111 Uiso 0.254(6) 1 calc PR A 2
C31 C -0.0409(5) 0.9157(4) 0.3221(4) 0.0667(15) Uani 1 1 d . A .
H31A H -0.1094 0.9192 0.3608 0.08 Uiso 1 1 calc R . .
H31B H 0 0.9959 0.3324 0.08 Uiso 1 1 calc R . .
C32 C 0.0409(7) 0.8443(5) 0.3738(5) 0.101(2) Uani 1 1 d . . .
H32A H 0.1226 0.8754 0.3697 0.121 Uiso 1 1 calc R A .
H32B H 0.0365 0.8534 0.455 0.121 Uiso 1 1 calc R . .
C33 C 0.0215(6) 0.7260(5) 0.3263(4) 0.0735(17) Uani 1 1 d . A .
H33A H -0.0487 0.6903 0.3506 0.088 Uiso 1 1 calc R . .
H33B H 0.0906 0.6906 0.3579 0.088 Uiso 1 1 calc R . .
Li1 Li 0.1362(6) 0.6256(6) 0.1434(6) 0.0457(17) Uani 1 1 d . A .
Li2 Li 0.0359(6) 0.6610(6) -0.0420(5) 0.0400(16) Uani 1 1 d . . .
Li3 Li 0.1655(6) 0.4301(6) 0.0367(5) 0.0433(17) Uani 1 1 d . . .
Li4 Li -0.0665(6) 0.5273(5) 0.1476(5) 0.0406(16) Uani 1 1 d . . .
H0 H 0 0.5 0 0.049(16) Uiso 1 2 d S . .
C1' C 0.4449(18) 0.1817(17) 0.5555(17) 0.110(3) Uiso 0.385(7) 1 d PD B 1
H1'1 H 0.5108 0.185 0.6201 0.132 Uiso 0.385(7) 1 calc PR B 1
H1'2 H 0.4459 0.2598 0.5362 0.132 Uiso 0.385(7) 1 calc PR B 1
C2' C 0.3299(17) 0.1453(19) 0.5859(16) 0.105(3) Uiso 0.385(7) 1 d PD B 1
H2'1 H 0.3033 0.063 0.5523 0.158 Uiso 0.385(7) 1 calc PR B 1
H2'2 H 0.2707 0.1922 0.5569 0.158 Uiso 0.385(7) 1 calc PR B 1
H2'3 H 0.3395 0.1566 0.6684 0.158 Uiso 0.385(7) 1 calc PR B 1
C3' C 0.5625(12) 0.1822(12) 0.4613(14) 0.088(2) Uiso 0.385(7) 1 d PD B 1
H3'1 H 0.5285 0.2524 0.4446 0.105 Uiso 0.385(7) 1 calc PR B 1
H3'2 H 0.6013 0.1999 0.5423 0.105 Uiso 0.385(7) 1 calc PR B 1
C4' C 0.6584(8) 0.1637(9) 0.3926(9) 0.150(4) Uani 0.385(7) 1 d PD B 1
H4'1 H 0.6737 0.2315 0.3584 0.226 Uiso 0.385(7) 1 calc PR B 1
H4'2 H 0.6324 0.0943 0.3328 0.226 Uiso 0.385(7) 1 calc PR B 1
H4'3 H 0.7313 0.1534 0.4421 0.226 Uiso 0.385(7) 1 calc PR B 1
C1 C 0.4839(12) 0.1974(10) 0.5342(11) 0.110(3) Uiso 0.615(7) 1 d PD B 2
H1A H 0.4725 0.2639 0.496 0.132 Uiso 0.615(7) 1 calc PR B 2
H1B H 0.5674 0.2083 0.5749 0.132 Uiso 0.615(7) 1 calc PR B 2
C2 C 0.3974(12) 0.1955(11) 0.6236(10) 0.105(3) Uiso 0.615(7) 1 d PD B 2
H2A H 0.3212 0.149 0.5862 0.158 Uiso 0.615(7) 1 calc PR B 2
H2B H 0.3846 0.2752 0.6528 0.158 Uiso 0.615(7) 1 calc PR B 2
H2C H 0.4337 0.1614 0.6865 0.158 Uiso 0.615(7) 1 calc PR B 2
C3 C 0.5447(9) 0.1032(9) 0.3464(8) 0.088(2) Uiso 0.615(7) 1 d PD B 2
H3A H 0.5525 0.0256 0.304 0.105 Uiso 0.615(7) 1 calc PR B 2
H3B H 0.5032 0.1456 0.2919 0.105 Uiso 0.615(7) 1 calc PR B 2
C4 C 0.6584(8) 0.1637(9) 0.3926(9) 0.150(4) Uani 0.615(7) 1 d PD B 2
H4A H 0.7045 0.1648 0.3325 0.226 Uiso 0.615(7) 1 calc PR B 2
H4B H 0.6984 0.1251 0.4502 0.226 Uiso 0.615(7) 1 calc PR B 2
H4C H 0.6519 0.2436 0.4274 0.226 Uiso 0.615(7) 1 calc PR B 2
C5 C 0.3472(6) 0.0240(5) 0.3646(5) 0.0862(19) Uani 1 1 d D B .
H5A H 0.2929 -0.0086 0.4091 0.103 Uiso 1 1 calc R . .
H5B H 0.3682 -0.042 0.3132 0.103 Uiso 1 1 calc R . .
C6 C 0.2800(7) 0.0993(6) 0.2922(6) 0.111(3) Uani 1 1 d D . .
H6A H 0.2692 0.1712 0.341 0.167 Uiso 1 1 calc R . .
H6B H 0.2023 0.0565 0.2538 0.167 Uiso 1 1 calc R . .
H6C H 0.3256 0.1182 0.2357 0.167 Uiso 1 1 calc R . .
B1 B 0.4600(5) 0.0856(5) 0.4460(5) 0.080(2) Uani 1 1 d D . .
H1 H 0.5 0 0.5 0.058(17) Uiso 1 2 d S . .

loop_
_atom_site_aniso_label
_atom_site_aniso_U_11
_atom_site_aniso_U_22
_atom_site_aniso_U_33
_atom_site_aniso_U_23
_atom_site_aniso_U_13
_atom_site_aniso_U_12
N1 0.040(2) 0.042(2) 0.0291(18) 0.0157(15) 0.0043(15) -0.0020(15)
N2 0.0362(19) 0.0409(19) 0.0289(18) 0.0112(15) 0.0045(15) 0.0044(15)
N3 0.043(2) 0.055(2) 0.0280(19) 0.0189(16) 0.0072(16) 0.0092(16)
C7 0.043(3) 0.030(2) 0.023(2) 0.0078(17) 0.0056(19) 0.0106(18)
C8 0.066(3) 0.088(4) 0.044(3) 0.038(3) -0.001(2) -0.020(3)
C9 0.055(4) 0.081(5) 0.042(4) 0.021(3) 0.016(3) -0.001(3)
C9' 0.055(4) 0.081(5) 0.042(4) 0.021(3) 0.016(3) -0.001(3)
C10 0.052(3) 0.106(4) 0.041(3) 0.042(3) 0.010(2) 0.011(3)
C11 0.053(3) 0.073(3) 0.034(2) 0.018(2) -0.003(2) 0.009(2)
C12 0.033(3) 0.057(5) 0.039(3) 0.015(3) 0.005(2) 0.013(3)
C12' 0.033(3) 0.057(5) 0.039(3) 0.015(3) 0.005(2) 0.013(3)
C13 0.042(3) 0.088(4) 0.048(3) 0.028(3) 0.004(2) 0.004(2)
N4 0.0400(19) 0.0312(19) 0.0328(18) 0.0094(14) 0.0057(15) -0.0019(15)
N5 0.042(2) 0.039(2) 0.0356(19) 0.0093(15) 0.0152(15) 0.0064(16)
N6 0.046(2) 0.052(2) 0.055(2) 0.0085(18) 0.0231(18) -0.0060(18)
C17 0.032(2) 0.046(3) 0.029(2) 0.0132(19) 0.0049(18) 0.002(2)
C18 0.055(3) 0.054(3) 0.059(3) 0.011(2) 0.029(2) 0.011(2)
C19 0.074(4) 0.086(4) 0.063(3) 0.013(3) 0.037(3) 0.017(3)
C20 0.070(3) 0.075(4) 0.083(4) 0.016(3) 0.046(3) -0.002(3)
C21 0.058(3) 0.066(4) 0.086(4) 0.010(3) 0.025(3) -0.015(3)
C22 0.062(3) 0.051(3) 0.094(4) 0.004(3) 0.010(3) -0.013(3)
C23 0.060(3) 0.045(3) 0.059(3) 0.008(2) 0.013(2) -0.003(2)
N7 0.047(2) 0.0386(19) 0.0238(18) 0.0074(15) 0.0076(14) 0.0091(16)
N8 0.048(2) 0.0354(19) 0.030(2) 0.0107(15) 0.0052(15) 0.0091(15)
N9 0.071(3) 0.037(2) 0.039(2) 0.0021(17) 0.0066(18) 0.0198(18)
C27 0.039(2) 0.031(2) 0.034(3) 0.0044(19) 0.0123(18) 0.0024(18)
C28 0.079(3) 0.053(3) 0.045(3) 0.015(2) 0.004(2) 0.028(3)
C29 0.067(4) 0.054(4) 0.069(4) 0.019(3) 0.003(3) 0.028(3)
C29' 0.067(4) 0.054(4) 0.069(4) 0.019(3) 0.003(3) 0.028(3)
C30 0.137(6) 0.068(4) 0.070(4) 0.001(3) 0.000(4) 0.057(4)
C31 0.105(4) 0.049(3) 0.044(3) -0.003(2) 0.018(3) 0.018(3)
C32 0.174(7) 0.078(4) 0.039(3) -0.007(3) -0.007(4) 0.044(4)
C33 0.124(5) 0.066(4) 0.031(3) 0.004(2) 0.006(3) 0.038(3)
Li1 0.052(4) 0.055(4) 0.040(4) 0.023(3) 0.017(3) 0.017(3)
Li2 0.044(4) 0.044(4) 0.032(4) 0.008(3) 0.006(3) 0.008(3)
Li3 0.061(4) 0.042(4) 0.028(3) 0.010(3) 0.014(3) -0.001(3)
Li4 0.047(4) 0.039(4) 0.037(4) 0.010(3) 0.008(3) 0.008(3)
C4' 0.127(7) 0.175(9) 0.158(8) 0.088(7) 0.002(6) 0.011(6)
C4 0.127(7) 0.175(9) 0.158(8) 0.088(7) 0.002(6) 0.011(6)
C5 0.122(5) 0.064(3) 0.061(3) 0.019(3) -0.022(3) 0.017(3)
C6 0.155(7) 0.082(4) 0.081(4) 0.021(3) -0.035(4) 0.034(4)
B1 0.082(4) 0.036(3) 0.112(5) 0.024(3) -0.020(4) 0.011(3)

loop_
_atom_type_symbol
_atom_type_description
_atom_type_scat_dispersion_real
_atom_type_scat_dispersion_imag
_atom_type_scat_source
C C 0.0033 0.0016 'International Tables Vol C Tables 4.2.6.8 and 6.1.1.4'
H H 0 0 'International Tables Vol C Tables 4.2.6.8 and 6.1.1.4'
Li Li -0.0003 0.0001 'International Tables Vol C Tables 4.2.6.8 and 6.1.1.4'
B B 0.0013 0.0007 'International Tables Vol C Tables 4.2.6.8 and 6.1.1.4'
N N 0.0061 0.0033 'International Tables Vol C Tables 4.2.6.8 and 6.1.1.4'

loop_
_geom_angle_atom_site_label_1
_geom_angle_atom_site_label_2
_geom_angle_atom_site_label_3
_geom_angle
_geom_angle_site_symmetry_1
_geom_angle_site_symmetry_3
_geom_angle_publ_flag
C7 N1 C8 116.2(3) . . ?
C7 N1 Li2 121.0(3) . 2_565 ?
C8 N1 Li2 108.9(3) . 2_565 ?
C7 N1 Li4 111.6(3) . . ?
C8 N1 Li4 118.2(3) . . ?
Li2 N1 Li4 74.8(3) 2_565 . ?
C7 N2 C13 117.4(3) . . ?
C7 N2 Li1 119.2(3) . . ?
C13 N2 Li1 102.9(3) . . ?
C7 N2 Li3 115.1(3) . . ?
C13 N2 Li3 117.7(3) . . ?
Li1 N2 Li3 77.8(3) . . ?
C7 N3 C10 123.4(3) . . ?
C7 N3 C11 123.4(3) . . ?
C10 N3 C11 113.1(3) . . ?
N1 C7 N2 117.3(3) . . ?
N1 C7 N3 121.4(3) . . ?
N2 C7 N3 121.3(3) . . ?
C9' C8 C9 52.8(10) . . ?
C9' C8 N1 124.7(9) . . ?
C9 C8 N1 114.4(4) . . ?
C9' C8 H8A 126.6 . . ?
C9 C8 H8A 108.7 . . ?
N1 C8 H8A 108.7 . . ?
C9' C8 H8B 56.1 . . ?
C9 C8 H8B 108.7 . . ?
N1 C8 H8B 108.7 . . ?
H8A C8 H8B 107.6 . . ?
C9' C8 H8C 106.1 . . ?
C9 C8 H8C 59.3 . . ?
N1 C8 H8C 106.1 . . ?
H8A C8 H8C 55.7 . . ?
H8B C8 H8C 144.9 . . ?
C9' C8 H8D 106.1 . . ?
C9 C8 H8D 139.2 . . ?
N1 C8 H8D 106.1 . . ?
H8A C8 H8D 51.7 . . ?
H8B C8 H8D 59.3 . . ?
H8C C8 H8D 106.3 . . ?
C8 C9 C10 109.8(5) . . ?
C8 C9 H9A 109.7 . . ?
C10 C9 H9A 109.7 . . ?
C8 C9 H9B 109.7 . . ?
C10 C9 H9B 109.7 . . ?
H9A C9 H9B 108.2 . . ?
C8 C9' C10 105.8(13) . . ?
C8 C9' H9'1 110.6 . . ?
C10 C9' H9'1 110.6 . . ?
C8 C9' H9'2 110.6 . . ?
C10 C9' H9'2 110.6 . . ?
H9'1 C9' H9'2 108.7 . . ?
N3 C10 C9 110.4(4) . . ?
N3 C10 C9' 106.6(7) . . ?
N3 C10 H10A 109.6 . . ?
C9 C10 H10A 109.6 . . ?
C9' C10 H10A 141.8 . . ?
N3 C10 H10B 109.6 . . ?
C9 C10 H10B 109.6 . . ?
H10A C10 H10B 108.1 . . ?
N3 C10 H10C 110.4 . . ?
C9' C10 H10C 110.4 . . ?
H10B C10 H10C 137.8 . . ?
N3 C10 H10D 110.4 . . ?
C9 C10 H10D 137.2 . . ?
C9' C10 H10D 110.4 . . ?
H10A C10 H10D 67.5 . . ?
H10C C10 H10D 108.6 . . ?
C12' C11 N3 108.3(8) . . ?
N3 C11 C12 110.8(4) . . ?
C12' C11 H11A 136.2 . . ?
N3 C11 H11A 109.5 . . ?
C12 C11 H11A 109.5 . . ?
C12' C11 H11B 78.9 . . ?
N3 C11 H11B 109.5 . . ?
C12 C11 H11B 109.5 . . ?
H11A C11 H11B 108.1 . . ?
C12' C11 H11C 110 . . ?
N3 C11 H11C 110 . . ?
C12 C11 H11C 133.3 . . ?
H11A C11 H11C 76.5 . . ?
C12' C11 H11D 110 . . ?
N3 C11 H11D 110 . . ?
C12 C11 H11D 77.5 . . ?
H11B C11 H11D 133.7 . . ?
H11C C11 H11D 108.4 . . ?
C13 C12 C11 106.7(5) . . ?
C13 C12 H12A 110.4 . . ?
C11 C12 H12A 110.4 . . ?
C13 C12 H12B 110.4 . . ?
C11 C12 H12B 110.4 . . ?
H12A C12 H12B 108.6 . . ?
C13 C12' C11 129.0(15) . . ?
C13 C12' H12C 105 . . ?
C11 C12' H12C 105 . . ?
C13 C12' H12D 105 . . ?
C11 C12' H12D 105 . . ?
H12C C12' H12D 105.9 . . ?
C12' C13 N2 116.3(8) . . ?
N2 C13 C12 115.3(4) . . ?
C12' C13 Li1 134.4(10) . . ?
N2 C13 Li1 45.5(2) . . ?
C12 C13 Li1 158.4(4) . . ?
N2 C13 H13A 108.4 . . ?
C12 C13 H13A 108.4 . . ?
Li1 C13 H13A 75.5 . . ?
C12' C13 H13B 131.9 . . ?
N2 C13 H13B 108.4 . . ?
C12 C13 H13B 108.4 . . ?
Li1 C13 H13B 89.8 . . ?
H13A C13 H13B 107.5 . . ?
C12' C13 H13C 108.2 . . ?
N2 C13 H13C 108.2 . . ?
C12 C13 H13C 75.2 . . ?
Li1 C13 H13C 117.2 . . ?
H13A C13 H13C 136.6 . . ?
C12' C13 H13D 108.2 . . ?
N2 C13 H13D 108.2 . . ?
C12 C13 H13D 133.1 . . ?
Li1 C13 H13D 62.9 . . ?
H13C C13 H13D 107.4 . . ?
C17 N4 C23 117.3(3) . . ?
C17 N4 Li1 122.1(3) . . ?
C23 N4 Li1 113.7(3) . . ?
C17 N4 Li2 111.8(3) . . ?
C23 N4 Li2 106.8(3) . . ?
Li1 N4 Li2 76.4(3) . . ?
C17 N5 C18 115.5(3) . . ?
C17 N5 Li3 118.4(3) . . ?
C18 N5 Li3 115.1(3) . . ?
C17 N5 Li4 113.3(3) . 2_565 ?
C18 N5 Li4 111.4(3) . 2_565 ?
Li3 N5 Li4 76.9(3) . 2_565 ?
C17 N6 C20 122.9(4) . . ?
C17 N6 C21 123.0(4) . . ?
C20 N6 C21 113.9(4) . . ?
N5 C17 N4 117.4(3) . . ?
N5 C17 N6 121.6(4) . . ?
N4 C17 N6 121.0(4) . . ?
N5 C18 C19 112.2(4) . . ?
N5 C18 H18A 109.2 . . ?
C19 C18 H18A 109.2 . . ?
N5 C18 H18B 109.2 . . ?
C19 C18 H18B 109.2 . . ?
H18A C18 H18B 107.9 . . ?
C18 C19 C20 107.8(4) . . ?
C18 C19 H19A 110.2 . . ?
C20 C19 H19A 110.2 . . ?
C18 C19 H19B 110.2 . . ?
C20 C19 H19B 110.2 . . ?
H19A C19 H19B 108.5 . . ?
N6 C20 C19 111.6(4) . . ?
N6 C20 H20A 109.3 . . ?
C19 C20 H20A 109.3 . . ?
N6 C20 H20B 109.3 . . ?
C19 C20 H20B 109.3 . . ?
H20A C20 H20B 108 . . ?
N6 C21 C22 112.0(4) . . ?
N6 C21 H21A 109.2 . . ?
C22 C21 H21A 109.2 . . ?
N6 C21 H21B 109.2 . . ?
C22 C21 H21B 109.2 . . ?
H21A C21 H21B 107.9 . . ?
C21 C22 C23 109.8(4) . . ?
C21 C22 H22A 109.7 . . ?
C23 C22 H22A 109.7 . . ?
C21 C22 H22B 109.7 . . ?
C23 C22 H22B 109.7 . . ?
H22A C22 H22B 108.2 . . ?
N4 C23 C22 112.7(4) . . ?
N4 C23 H23A 109.1 . . ?
C22 C23 H23A 109.1 . . ?
N4 C23 H23B 109.1 . . ?
C22 C23 H23B 109.1 . . ?
H23A C23 H23B 107.8 . . ?
C27 N7 C33 116.2(3) . . ?
C27 N7 Li1 118.6(3) . . ?
C33 N7 Li1 114.5(4) . . ?
C27 N7 Li4 112.8(3) . . ?
C33 N7 Li4 110.8(3) . . ?
Li1 N7 Li4 77.4(3) . . ?
C27 N8 C28 116.3(3) . . ?
C27 N8 Li2 115.8(3) . . ?
C28 N8 Li2 113.2(3) . . ?
C27 N8 Li3 118.9(3) . 2_565 ?
C28 N8 Li3 110.6(3) . 2_565 ?
Li2 N8 Li3 75.6(3) . 2_565 ?
C27 N9 C31 123.6(4) . . ?
C27 N9 C30 123.8(4) . . ?
C31 N9 C30 112.6(4) . . ?
N8 C27 N7 117.6(3) . . ?
N8 C27 N9 121.1(3) . . ?
N7 C27 N9 121.3(3) . . ?
C29' C28 N8 120.7(13) . . ?
N8 C28 C29 112.2(4) . . ?
C29' C28 H28A 127 . . ?
N8 C28 H28A 109.2 . . ?
C29 C28 H28A 109.2 . . ?
N8 C28 H28B 109.2 . . ?
C29 C28 H28B 109.2 . . ?
H28A C28 H28B 107.9 . . ?
C29' C28 H28C 107.1 . . ?
N8 C28 H28C 107.2 . . ?
C29 C28 H28C 135.8 . . ?
H28B C28 H28C 74.7 . . ?
C29' C28 H28D 107.2 . . ?
N8 C28 H28D 107.2 . . ?
H28A C28 H28D 71.6 . . ?
H28B C28 H28D 141.3 . . ?
H28C C28 H28D 106.8 . . ?
C28 C29 C30 108.0(5) . . ?
C28 C29 H29A 110.1 . . ?
C30 C29 H29A 110.1 . . ?
C28 C29 H29B 110.1 . . ?
C30 C29 H29B 110.1 . . ?
H29A C29 H29B 108.4 . . ?
C28 C29' C30 98.8(19) . . ?
C28 C29' H29C 112 . . ?
C30 C29' H29C 112 . . ?
C28 C29' H29D 112 . . ?
C30 C29' H29D 112 . . ?
H29C C29' H29D 109.7 . . ?
N9 C30 C29 110.1(4) . . ?
N9 C30 C29' 97.5(9) . . ?
C29 C30 C29' 51.3(10) . . ?
N9 C30 H30A 109.6 . . ?
C29 C30 H30A 109.6 . . ?
C29' C30 H30A 68 . . ?
N9 C30 H30B 109.6 . . ?
C29 C30 H30B 109.6 . . ?
C29' C30 H30B 151.8 . . ?
H30A C30 H30B 108.2 . . ?
N9 C30 H30C 112.3 . . ?
C29 C30 H30C 136.4 . . ?
C29' C30 H30C 112.3 . . ?
H30A C30 H30C 45.2 . . ?
H30B C30 H30C 64.8 . . ?
N9 C30 H30D 112.3 . . ?
C29 C30 H30D 61.4 . . ?
C29' C30 H30D 112.3 . . ?
H30A C30 H30D 137.5 . . ?
H30B C30 H30D 50.5 . . ?
H30C C30 H30D 109.9 . . ?
N9 C31 C32 111.5(4) . . ?
N9 C31 H31A 109.3 . . ?
C32 C31 H31A 109.3 . . ?
N9 C31 H31B 109.3 . . ?
C32 C31 H31B 109.3 . . ?
H31A C31 H31B 108 . . ?
C33 C32 C31 116.2(5) . . ?
C33 C32 H32A 108.2 . . ?
C31 C32 H32A 108.2 . . ?
C33 C32 H32B 108.2 . . ?
C31 C32 H32B 108.2 . . ?
H32A C32 H32B 107.4 . . ?
C32 C33 N7 116.3(4) . . ?
C32 C33 H33A 108.2 . . ?
N7 C33 H33A 108.2 . . ?
C32 C33 H33B 108.2 . . ?
N7 C33 H33B 108.2 . . ?
H33A C33 H33B 107.4 . . ?
N4 Li1 N2 121.3(4) . . ?
N4 Li1 N7 121.4(4) . . ?
N2 Li1 N7 117.3(3) . . ?
N4 Li1 Li2 52.4(2) . . ?
N2 Li1 Li2 137.1(4) . . ?
N7 Li1 Li2 84.9(3) . . ?
N4 Li1 Li4 135.3(4) . . ?
N2 Li1 Li4 83.9(3) . . ?
N7 Li1 Li4 51.4(2) . . ?
Li2 Li1 Li4 83.5(3) . . ?
N4 Li1 Li3 84.8(3) . . ?
N2 Li1 Li3 51.5(2) . . ?
N7 Li1 Li3 136.4(4) . . ?
Li2 Li1 Li3 86.6(3) . . ?
Li4 Li1 Li3 85.2(3) . . ?
N4 Li1 C13 104.4(3) . . ?
N2 Li1 C13 31.51(17) . . ?
N7 Li1 C13 126.0(3) . . ?
Li2 Li1 C13 149.0(3) . . ?
Li4 Li1 C13 112.4(3) . . ?
Li3 Li1 C13 69.4(3) . . ?
N4 Li1 H0 90.1(3) . . ?
N2 Li1 H0 90.5(3) . . ?
N7 Li1 H0 90.1(3) . . ?
Li2 Li1 H0 50.9(2) . . ?
Li4 Li1 H0 50.4(2) . . ?
Li3 Li1 H0 52.8(2) . . ?
C13 Li1 H0 118.7(3) . . ?
N8 Li2 N1 117.0(3) . 2_565 ?
N8 Li2 N4 122.5(3) . . ?
N1 Li2 N4 117.2(3) 2_565 . ?
N8 Li2 Li4 140.8(4) . 2_565 ?
N1 Li2 Li4 53.2(2) 2_565 2_565 ?
N4 Li2 Li4 88.6(3) . 2_565 ?
N8 Li2 Li3 53.2(2) . 2_565 ?
N1 Li2 Li3 85.5(3) 2_565 2_565 ?
N4 Li2 Li3 147.5(3) . 2_565 ?
Li4 Li2 Li3 87.7(3) 2_565 2_565 ?
N8 Li2 Li1 89.7(3) . . ?
N1 Li2 Li1 146.9(4) 2_565 . ?
N4 Li2 Li1 51.2(2) . . ?
Li4 Li2 Li1 93.8(3) 2_565 . ?
Li3 Li2 Li1 96.9(3) 2_565 . ?
N8 Li2 Li4 63.9(2) . . ?
N1 Li2 Li4 124.0(3) 2_565 . ?
N4 Li2 Li4 99.5(3) . . ?
Li4 Li2 Li4 89.9(3) 2_565 . ?
Li3 Li2 Li4 48.3(2) 2_565 . ?
Li1 Li2 Li4 48.6(2) . . ?
N8 Li2 Li3 124.0(3) . . ?
N1 Li2 Li3 99.8(3) 2_565 . ?
N4 Li2 Li3 62.3(2) . . ?
Li4 Li2 Li3 46.6(2) 2_565 . ?
Li3 Li2 Li3 92.6(3) 2_565 . ?
Li1 Li2 Li3 47.2(2) . . ?
Li4 Li2 Li3 60.55(19) . . ?
N5 Li3 N2 123.5(3) . . ?
N5 Li3 N8 114.7(3) . 2_565 ?
N2 Li3 N8 120.9(3) . 2_565 ?
N5 Li3 Li2 136.2(4) . 2_565 ?
N2 Li3 Li2 89.3(3) . 2_565 ?
N8 Li3 Li2 51.2(2) 2_565 2_565 ?
N5 Li3 Li4 52.1(2) . 2_565 ?
N2 Li3 Li4 141.5(4) . 2_565 ?
N8 Li3 Li4 83.2(3) 2_565 2_565 ?
Li2 Li3 Li4 84.1(3) 2_565 2_565 ?
N5 Li3 Li1 88.5(3) . . ?
N2 Li3 Li1 50.7(2) . . ?
N8 Li3 Li1 144.3(4) 2_565 . ?
Li2 Li3 Li1 93.2(3) 2_565 . ?
Li4 Li3 Li1 91.7(3) 2_565 . ?
N5 Li3 Li4 121.1(3) . . ?
N2 Li3 Li4 62.0(2) . . ?
N8 Li3 Li4 97.1(3) 2_565 . ?
Li2 Li3 Li4 45.9(2) 2_565 . ?
Li4 Li3 Li4 87.2(3) 2_565 . ?
Li1 Li3 Li4 47.2(2) . . ?
N5 Li3 Li2 63.1(2) . . ?
N2 Li3 Li2 96.4(3) . . ?
N8 Li3 Li2 119.2(3) 2_565 . ?
Li2 Li3 Li2 87.4(3) 2_565 . ?
Li4 Li3 Li2 45.5(2) 2_565 . ?
Li1 Li3 Li2 46.2(2) . . ?
Li4 Li3 Li2 58.17(19) . . ?
N7 Li4 N5 118.9(3) . 2_565 ?
N7 Li4 N1 121.9(3) . . ?
N5 Li4 N1 116.1(3) 2_565 . ?
N7 Li4 Li2 144.9(4) . 2_565 ?
N5 Li4 Li2 86.9(3) 2_565 2_565 ?
N1 Li4 Li2 52.0(2) . 2_565 ?
N7 Li4 Li3 91.1(3) . 2_565 ?
N5 Li4 Li3 51.0(2) 2_565 2_565 ?
N1 Li4 Li3 139.8(3) . 2_565 ?
Li2 Li4 Li3 87.9(3) 2_565 2_565 ?
N7 Li4 Li1 51.2(2) . . ?
N5 Li4 Li1 146.4(3) 2_565 . ?
N1 Li4 Li1 89.8(3) . . ?
Li2 Li4 Li1 93.9(3) 2_565 . ?
Li3 Li4 Li1 95.4(3) 2_565 . ?
N7 Li4 Li2 64.2(2) . . ?
N5 Li4 Li2 98.6(3) 2_565 . ?
N1 Li4 Li2 123.6(3) . . ?
Li2 Li4 Li2 90.1(3) 2_565 . ?
Li3 Li4 Li2 47.6(2) 2_565 . ?
Li1 Li4 Li2 47.8(2) . . ?
N7 Li4 Li3 98.7(3) . . ?
N5 Li4 Li3 124.6(3) 2_565 . ?
N1 Li4 Li3 62.4(2) . . ?
Li2 Li4 Li3 46.4(2) 2_565 . ?
Li3 Li4 Li3 92.8(3) 2_565 . ?
Li1 Li4 Li3 47.5(2) . . ?
Li2 Li4 Li3 61.28(19) . . ?
C2' C1' B1 107.5(12) . . ?
C2' C1' H1'1 110.2 . . ?
B1 C1' H1'1 110.2 . . ?
C2' C1' H1'2 110.2 . . ?
B1 C1' H1'2 110.2 . . ?
H1'1 C1' H1'2 108.5 . . ?
C4' C3' B1 119.0(10) . . ?
C4' C3' H3'1 107.6 . . ?
B1 C3' H3'1 107.6 . . ?
C4' C3' H3'2 107.6 . . ?
B1 C3' H3'2 107.6 . . ?
H3'1 C3' H3'2 107 . . ?
C3' C4' H4'1 109.5 . . ?
C3' C4' H4'2 109.5 . . ?
H4'1 C4' H4'2 109.5 . . ?
C3' C4' H4'3 109.5 . . ?
H4'1 C4' H4'3 109.5 . . ?
H4'2 C4' H4'3 109.5 . . ?
B1 C1 C2 111.6(9) . . ?
B1 C1 H1A 109.3 . . ?
C2 C1 H1A 109.3 . . ?
B1 C1 H1B 109.3 . . ?
C2 C1 H1B 109.3 . . ?
H1A C1 H1B 108 . . ?
C1 C2 H2A 109.5 . . ?
C1 C2 H2B 109.5 . . ?
H2A C2 H2B 109.5 . . ?
C1 C2 H2C 109.5 . . ?
H2A C2 H2C 109.5 . . ?
H2B C2 H2C 109.5 . . ?
B1 C3 H3A 108.9 . . ?
B1 C3 H3B 108.9 . . ?
H3A C3 H3B 107.7 . . ?
B1 C5 C6 115.8(5) . . ?
B1 C5 H5A 108.3 . . ?
C6 C5 H5A 108.3 . . ?
B1 C5 H5B 108.3 . . ?
C6 C5 H5B 108.3 . . ?
H5A C5 H5B 107.4 . . ?
C5 C6 H6A 109.5 . . ?
C5 C6 H6B 109.5 . . ?
H6A C6 H6B 109.5 . . ?
C5 C6 H6C 109.5 . . ?
H6A C6 H6C 109.5 . . ?
H6B C6 H6C 109.5 . . ?
C1 B1 C3' 54.1(7) . . ?
C1 B1 C5 131.7(7) . . ?
C3' B1 C5 143.0(8) . . ?
C3' B1 C1' 75.0(9) . . ?
C5 B1 C1' 117.4(8) . . ?
C1 B1 C3 107.7(6) . . ?
C5 B1 C3 97.4(6) . . ?
C1' B1 C3 128.3(8) . . ?
C1 B1 H1 106.8(7) . . ?
C3' B1 H1 108.4(7) . . ?
C1' B1 H1 100.0(9) . . ?
C3 B1 H1 107.9(5) . . ?

loop_
_geom_bond_atom_site_label_1
_geom_bond_atom_site_label_2
_geom_bond_distance
_geom_bond_site_symmetry_2
_geom_bond_publ_flag
N1 C7 1.343(5) . ?
N1 C8 1.451(5) . ?
N1 Li2 2.006(7) 2_565 ?
N1 Li4 2.038(7) . ?
N2 C7 1.349(5) . ?
N2 C13 1.467(5) . ?
N2 Li1 2.003(7) . ?
N2 Li3 2.024(7) . ?
N3 C7 1.366(5) . ?
N3 C10 1.451(5) . ?
N3 C11 1.462(6) . ?
C8 C9' 1.30(2) . ?
C8 C9 1.433(8) . ?
C8 H8A 0.99 . ?
C8 H8B 0.99 . ?
C8 H8C 0.99 . ?
C8 H8D 0.99 . ?
C9 C10 1.504(8) . ?
C9 H9A 0.99 . ?
C9 H9B 0.99 . ?
C9' C10 1.69(2) . ?
C9' H9'1 0.99 . ?
C9' H9'2 0.99 . ?
C10 H10A 0.99 . ?
C10 H10B 0.99 . ?
C10 H10C 0.99 . ?
C10 H10D 0.99 . ?
C11 C12' 1.382(19) . ?
C11 C12 1.539(8) . ?
C11 H11A 0.99 . ?
C11 H11B 0.99 . ?
C11 H11C 0.99 . ?
C11 H11D 0.99 . ?
C12 C13 1.482(7) . ?
C12 H12A 0.99 . ?
C12 H12B 0.99 . ?
C12' C13 1.303(18) . ?
C12' H12C 0.99 . ?
C12' H12D 0.99 . ?
C13 Li1 2.735(8) . ?
C13 H13A 0.99 . ?
C13 H13B 0.99 . ?
C13 H13C 0.99 . ?
C13 H13D 0.99 . ?
N4 C17 1.349(5) . ?
N4 C23 1.466(5) . ?
N4 Li1 1.994(7) . ?
N4 Li2 2.027(7) . ?
N5 C17 1.341(5) . ?
N5 C18 1.457(5) . ?
N5 Li3 1.996(7) . ?
N5 Li4 2.027(7) 2_565 ?
N6 C17 1.374(5) . ?
N6 C20 1.454(6) . ?
N6 C21 1.455(6) . ?
C18 C19 1.491(7) . ?
C18 H18A 0.99 . ?
C18 H18B 0.99 . ?
C19 C20 1.506(8) . ?
C19 H19A 0.99 . ?
C19 H19B 0.99 . ?
C20 H20A 0.99 . ?
C20 H20B 0.99 . ?
C21 C22 1.477(8) . ?
C21 H21A 0.99 . ?
C21 H21B 0.99 . ?
C22 C23 1.485(7) . ?
C22 H22A 0.99 . ?
C22 H22B 0.99 . ?
C23 H23A 0.99 . ?
C23 H23B 0.99 . ?
N7 C27 1.348(5) . ?
N7 C33 1.452(5) . ?
N7 Li1 2.011(7) . ?
N7 Li4 2.015(7) . ?
N8 C27 1.340(5) . ?
N8 C28 1.462(5) . ?
N8 Li2 1.993(7) . ?
N8 Li3 2.048(7) 2_565 ?
N9 C27 1.366(5) . ?
N9 C31 1.459(6) . ?
N9 C30 1.465(6) . ?
C28 C29' 1.20(3) . ?
C28 C29 1.481(8) . ?
C28 H28A 0.99 . ?
C28 H28B 0.99 . ?
C28 H28C 0.99 . ?
C28 H28D 0.99 . ?
C29 C30 1.507(8) . ?
C29 H29A 0.99 . ?
C29 H29B 0.99 . ?
C29' H29C 0.99 . ?
C29' H29D 0.99 . ?
C30 H30A 0.99 . ?
C30 H30B 0.99 . ?
C30 H30C 0.99 . ?
C30 H30D 0.99 . ?
C31 C32 1.464(8) . ?
C31 H31A 0.99 . ?
C31 H31B 0.99 . ?
C32 C33 1.395(8) . ?
C32 H32A 0.99 . ?
C32 H32B 0.99 . ?
C33 H33A 0.99 . ?
C33 H33B 0.99 . ?
Li1 Li2 2.486(9) . ?
Li1 Li4 2.517(10) . ?
Li1 Li3 2.529(10) . ?
Li1 H0 2.325(7) . ?
Li2 N1 2.006(7) 2_565 ?
Li2 Li4 2.457(9) 2_565 ?
Li2 Li3 2.476(9) 2_565 ?
Li2 Li4 3.333(9) . ?
Li2 Li3 3.441(10) . ?
Li2 H0 2.073(6) . ?
Li3 N8 2.048(7) 2_565 ?
Li3 Li2 2.476(9) 2_565 ?
Li3 Li4 2.502(9) 2_565 ?
Li3 Li4 3.417(10) . ?
Li3 H0 2.165(7) . ?
Li4 N5 2.027(7) 2_565 ?
Li4 Li2 2.457(9) 2_565 ?
Li4 Li3 2.502(9) 2_565 ?
Li4 H0 2.068(6) . ?
C1' C2' 1.482(16) . ?
C1' B1 1.643(14) . ?
C1' H1'1 0.99 . ?
C1' H1'2 0.99 . ?
C2' H2'1 0.98 . ?
C2' H2'2 0.98 . ?
C2' H2'3 0.98 . ?
C3' C4' 1.512(13) . ?
C3' B1 1.520(13) . ?
C3' H3'1 0.99 . ?
C3' H3'2 0.99 . ?
C4' H4'1 0.98 . ?
C4' H4'2 0.98 . ?
C4' H4'3 0.98 . ?
C1 B1 1.518(11) . ?
C1 C2 1.605(13) . ?
C1 H1A 0.99 . ?
C1 H1B 0.99 . ?
C2 H2A 0.98 . ?
C2 H2B 0.98 . ?
C2 H2C 0.98 . ?
C3 B1 1.716(10) . ?
C3 H3A 0.99 . ?
C3 H3B 0.99 . ?
C5 B1 1.522(7) . ?
C5 C6 1.533(7) . ?
C5 H5A 0.99 . ?
C5 H5B 0.99 . ?
C6 H6A 0.98 . ?
C6 H6B 0.98 . ?
C6 H6C 0.98 . ?
B1 H1 1.376(5) . ?

loop_
_geom_torsion_atom_site_label_1
_geom_torsion_atom_site_label_2
_geom_torsion_atom_site_label_3
_geom_torsion_atom_site_label_4
_geom_torsion
_geom_torsion_site_symmetry_1
_geom_torsion_site_symmetry_2
_geom_torsion_site_symmetry_3
_geom_torsion_site_symmetry_4
_geom_torsion_publ_flag
C8 N1 C7 N2 173.6(4) . . . . ?
Li2 N1 C7 N2 37.9(5) 2_565 . . . ?
Li4 N1 C7 N2 -46.9(4) . . . . ?
C8 N1 C7 N3 -7.1(6) . . . . ?
Li2 N1 C7 N3 -142.8(4) 2_565 . . . ?
Li4 N1 C7 N3 132.4(4) . . . . ?
C13 N2 C7 N1 175.3(4) . . . . ?
Li1 N2 C7 N1 50.0(5) . . . . ?
Li3 N2 C7 N1 -39.6(5) . . . . ?
C13 N2 C7 N3 -4.0(5) . . . . ?
Li1 N2 C7 N3 -129.3(4) . . . . ?
Li3 N2 C7 N3 141.0(4) . . . . ?
C10 N3 C7 N1 -2.9(6) . . . . ?
C11 N3 C7 N1 -179.8(4) . . . . ?
C10 N3 C7 N2 176.4(4) . . . . ?
C11 N3 C7 N2 -0.5(6) . . . . ?
C7 N1 C8 C9' -21.8(14) . . . . ?
Li2 N1 C8 C9' 119.0(13) 2_565 . . . ?
Li4 N1 C8 C9' -158.5(13) . . . . ?
C7 N1 C8 C9 38.7(7) . . . . ?
Li2 N1 C8 C9 179.5(5) 2_565 . . . ?
Li4 N1 C8 C9 -98.0(5) . . . . ?
C9' C8 C9 C10 58.3(11) . . . . ?
N1 C8 C9 C10 -57.8(7) . . . . ?
C9 C8 C9' C10 -47.6(9) . . . . ?
N1 C8 C9' C10 48.5(17) . . . . ?
C7 N3 C10 C9 -16.8(7) . . . . ?
C11 N3 C10 C9 160.4(5) . . . . ?
C7 N3 C10 C9' 30.1(10) . . . . ?
C11 N3 C10 C9' -152.8(9) . . . . ?
C8 C9 C10 N3 45.1(7) . . . . ?
C8 C9 C10 C9' -48.1(9) . . . . ?
C8 C9' C10 N3 -49.2(14) . . . . ?
C8 C9' C10 C9 53.2(11) . . . . ?
C7 N3 C11 C12' 13.0(11) . . . . ?
C10 N3 C11 C12' -164.1(11) . . . . ?
C7 N3 C11 C12 -23.5(6) . . . . ?
C10 N3 C11 C12 159.3(4) . . . . ?
C12' C11 C12 C13 -43.5(13) . . . . ?
N3 C11 C12 C13 48.7(6) . . . . ?
N3 C11 C12' C13 -25(2) . . . . ?
C12 C11 C12' C13 75(2) . . . . ?
C11 C12' C13 N2 23(3) . . . . ?
C11 C12' C13 C12 -75(2) . . . . ?
C11 C12' C13 Li1 75(3) . . . . ?
C7 N2 C13 C12' -5.5(13) . . . . ?
Li1 N2 C13 C12' 127.5(12) . . . . ?
Li3 N2 C13 C12' -149.6(12) . . . . ?
C7 N2 C13 C12 34.6(6) . . . . ?
Li1 N2 C13 C12 167.7(4) . . . . ?
Li3 N2 C13 C12 -109.5(5) . . . . ?
C7 N2 C13 Li1 -133.0(4) . . . . ?
Li3 N2 C13 Li1 82.9(4) . . . . ?
C11 C12 C13 C12' 44.6(14) . . . . ?
C11 C12 C13 N2 -56.0(6) . . . . ?
C11 C12 C13 Li1 -31.5(14) . . . . ?
C18 N5 C17 N4 -175.8(3) . . . . ?
Li3 N5 C17 N4 -33.3(5) . . . . ?
Li4 N5 C17 N4 53.9(4) 2_565 . . . ?
C18 N5 C17 N6 5.4(5) . . . . ?
Li3 N5 C17 N6 147.8(4) . . . . ?
Li4 N5 C17 N6 -124.9(4) 2_565 . . . ?
C23 N4 C17 N5 -176.0(3) . . . . ?
Li1 N4 C17 N5 35.1(5) . . . . ?
Li2 N4 C17 N5 -52.2(4) . . . . ?
C23 N4 C17 N6 2.8(5) . . . . ?
Li1 N4 C17 N6 -146.0(4) . . . . ?
Li2 N4 C17 N6 126.7(4) . . . . ?
C20 N6 C17 N5 12.7(6) . . . . ?
C21 N6 C17 N5 -172.0(4) . . . . ?
C20 N6 C17 N4 -166.2(4) . . . . ?
C21 N6 C17 N4 9.1(6) . . . . ?
C17 N5 C18 C19 -43.3(5) . . . . ?
Li3 N5 C18 C19 173.0(4) . . . . ?
Li4 N5 C18 C19 87.9(5) 2_565 . . . ?
N5 C18 C19 C20 61.7(6) . . . . ?
C17 N6 C20 C19 8.3(7) . . . . ?
C21 N6 C20 C19 -167.4(5) . . . . ?
C18 C19 C20 N6 -42.9(6) . . . . ?
C17 N6 C21 C22 13.3(7) . . . . ?
C20 N6 C21 C22 -171.0(5) . . . . ?
N6 C21 C22 C23 -44.6(6) . . . . ?
C17 N4 C23 C22 -36.3(5) . . . . ?
Li1 N4 C23 C22 115.1(4) . . . . ?
Li2 N4 C23 C22 -162.7(4) . . . . ?
C21 C22 C23 N4 57.1(6) . . . . ?
C28 N8 C27 N7 -175.7(4) . . . . ?
Li2 N8 C27 N7 -39.0(5) . . . . ?
Li3 N8 C27 N7 48.2(5) 2_565 . . . ?
C28 N8 C27 N9 4.5(5) . . . . ?
Li2 N8 C27 N9 141.2(4) . . . . ?
Li3 N8 C27 N9 -131.6(4) 2_565 . . . ?
C33 N7 C27 N8 -173.5(4) . . . . ?
Li1 N7 C27 N8 43.8(5) . . . . ?
Li4 N7 C27 N8 -43.9(4) . . . . ?
C33 N7 C27 N9 6.3(6) . . . . ?
Li1 N7 C27 N9 -136.3(4) . . . . ?
Li4 N7 C27 N9 135.9(4) . . . . ?
C31 N9 C27 N8 -171.6(4) . . . . ?
C30 N9 C27 N8 9.5(7) . . . . ?
C31 N9 C27 N7 8.6(6) . . . . ?
C30 N9 C27 N7 -170.3(5) . . . . ?
C27 N8 C28 C29' 36.7(18) . . . . ?
Li2 N8 C28 C29' -101.1(17) . . . . ?
Li3 N8 C28 C29' 176.2(17) 2_565 . . . ?
C27 N8 C28 C29 -41.0(6) . . . . ?
Li2 N8 C28 C29 -178.7(4) . . . . ?
Li3 N8 C28 C29 98.6(5) 2_565 . . . ?
C29' C28 C29 C30 -53.9(14) . . . . ?
N8 C28 C29 C30 61.8(6) . . . . ?
N8 C28 C29' C30 -66.4(17) . . . . ?
C29 C28 C29' C30 37.6(8) . . . . ?
C27 N9 C30 C29 13.2(8) . . . . ?
C31 N9 C30 C29 -165.8(5) . . . . ?
C27 N9 C30 C29' -38.3(11) . . . . ?
C31 N9 C30 C29' 142.7(10) . . . . ?
C28 C29 C30 N9 -46.3(7) . . . . ?
C28 C29 C30 C29' 37.1(10) . . . . ?
C28 C29' C30 N9 64.2(16) . . . . ?
C28 C29' C30 C29 -45.6(12) . . . . ?
C27 N9 C31 C32 3.5(7) . . . . ?
C30 N9 C31 C32 -177.6(6) . . . . ?
N9 C31 C32 C33 -30.7(8) . . . . ?
C31 C32 C33 N7 47.0(9) . . . . ?
C27 N7 C33 C32 -34.2(7) . . . . ?
Li1 N7 C33 C32 110.1(6) . . . . ?
Li4 N7 C33 C32 -164.7(6) . . . . ?
C17 N4 Li1 N2 20.4(6) . . . . ?
C23 N4 Li1 N2 -129.5(4) . . . . ?
Li2 N4 Li1 N2 127.8(5) . . . . ?
C17 N4 Li1 N7 -160.5(4) . . . . ?
C23 N4 Li1 N7 49.6(5) . . . . ?
Li2 N4 Li1 N7 -53.1(4) . . . . ?
C17 N4 Li1 Li2 -107.5(4) . . . . ?
C23 N4 Li1 Li2 102.7(4) . . . . ?
C17 N4 Li1 Li4 -95.6(5) . . . . ?
C23 N4 Li1 Li4 114.5(5) . . . . ?
Li2 N4 Li1 Li4 11.9(5) . . . . ?
C17 N4 Li1 Li3 -17.7(4) . . . . ?
C23 N4 Li1 Li3 -167.6(3) . . . . ?
Li2 N4 Li1 Li3 89.7(3) . . . . ?
C17 N4 Li1 C13 49.4(4) . . . . ?
C23 N4 Li1 C13 -100.5(4) . . . . ?
Li2 N4 Li1 C13 156.9(3) . . . . ?
C7 N2 Li1 N4 -163.8(4) . . . . ?
C13 N2 Li1 N4 64.2(5) . . . . ?
Li3 N2 Li1 N4 -51.7(4) . . . . ?
C7 N2 Li1 N7 17.1(5) . . . . ?
C13 N2 Li1 N7 -114.9(4) . . . . ?
Li3 N2 Li1 N7 129.1(4) . . . . ?
C7 N2 Li1 Li2 -97.1(5) . . . . ?
C13 N2 Li1 Li2 131.0(5) . . . . ?
Li3 N2 Li1 Li2 15.0(5) . . . . ?
C7 N2 Li1 Li4 -23.3(4) . . . . ?
C13 N2 Li1 Li4 -155.3(3) . . . . ?
Li3 N2 Li1 Li4 88.7(3) . . . . ?
C7 N2 Li1 Li3 -112.1(4) . . . . ?
C13 N2 Li1 Li3 116.0(3) . . . . ?
C7 N2 Li1 C13 132.0(4) . . . . ?
Li3 N2 Li1 C13 -116.0(3) . . . . ?
C27 N7 Li1 N4 16.0(6) . . . . ?
C33 N7 Li1 N4 -127.3(4) . . . . ?
Li4 N7 Li1 N4 125.3(4) . . . . ?
C27 N7 Li1 N2 -164.9(3) . . . . ?
C33 N7 Li1 N2 51.8(5) . . . . ?
Li4 N7 Li1 N2 -55.5(4) . . . . ?
C27 N7 Li1 Li2 -23.5(4) . . . . ?
C33 N7 Li1 Li2 -166.8(4) . . . . ?
Li4 N7 Li1 Li2 85.8(3) . . . . ?
C27 N7 Li1 Li4 -109.3(4) . . . . ?
C33 N7 Li1 Li4 107.4(4) . . . . ?
C27 N7 Li1 Li3 -103.2(5) . . . . ?
C33 N7 Li1 Li3 113.5(5) . . . . ?
Li4 N7 Li1 Li3 6.1(5) . . . . ?
C27 N7 Li1 C13 159.3(3) . . . . ?
C33 N7 Li1 C13 16.0(6) . . . . ?
Li4 N7 Li1 C13 -91.4(4) . . . . ?
C12' C13 Li1 N4 147.9(13) . . . . ?
N2 C13 Li1 N4 -127.4(4) . . . . ?
C12 C13 Li1 N4 -159.1(11) . . . . ?
C12' C13 Li1 N2 -84.8(13) . . . . ?
C12 C13 Li1 N2 -31.7(11) . . . . ?
C12' C13 Li1 N7 -0.3(14) . . . . ?
N2 C13 Li1 N7 84.4(5) . . . . ?
C12 C13 Li1 N7 52.7(13) . . . . ?
C12' C13 Li1 Li2 -174.9(14) . . . . ?
N2 C13 Li1 Li2 -90.2(7) . . . . ?
C12 C13 Li1 Li2 -121.9(12) . . . . ?
C12' C13 Li1 Li4 -58.0(14) . . . . ?
N2 C13 Li1 Li4 26.7(3) . . . . ?
C12 C13 Li1 Li4 -5.0(13) . . . . ?
C12' C13 Li1 Li3 -133.5(13) . . . . ?
N2 C13 Li1 Li3 -48.7(3) . . . . ?
C12 C13 Li1 Li3 -80.4(12) . . . . ?
C27 N8 Li2 N1 176.1(3) . . . 2_565 ?
C28 N8 Li2 N1 -45.9(5) . . . 2_565 ?
Li3 N8 Li2 N1 60.7(4) 2_565 . . 2_565 ?
C27 N8 Li2 N4 -25.2(5) . . . . ?
C28 N8 Li2 N4 112.8(4) . . . . ?
Li3 N8 Li2 N4 -140.6(4) 2_565 . . . ?
C27 N8 Li2 Li4 112.3(5) . . . 2_565 ?
C28 N8 Li2 Li4 -109.8(5) . . . 2_565 ?
Li3 N8 Li2 Li4 -3.2(5) 2_565 . . 2_565 ?
C27 N8 Li2 Li3 115.4(3) . . . 2_565 ?
C28 N8 Li2 Li3 -106.6(4) . . . 2_565 ?
C27 N8 Li2 Li1 16.6(4) . . . . ?
C28 N8 Li2 Li1 154.6(3) . . . . ?
Li3 N8 Li2 Li1 -98.8(3) 2_565 . . . ?
C27 N8 Li2 Li4 59.4(3) . . . . ?
C28 N8 Li2 Li4 -162.6(3) . . . . ?
Li3 N8 Li2 Li4 -56.0(2) 2_565 . . . ?
C27 N8 Li2 Li3 51.2(4) . . . . ?
C28 N8 Li2 Li3 -170.8(3) . . . . ?
Li3 N8 Li2 Li3 -64.2(4) 2_565 . . . ?
C17 N4 Li2 N8 178.1(3) . . . . ?
C23 N4 Li2 N8 -52.3(5) . . . . ?
Li1 N4 Li2 N8 58.7(4) . . . . ?
C17 N4 Li2 N1 -23.2(5) . . . 2_565 ?
C23 N4 Li2 N1 106.3(4) . . . 2_565 ?
Li1 N4 Li2 N1 -142.7(4) . . . 2_565 ?
C17 N4 Li2 Li4 23.4(3) . . . 2_565 ?
C23 N4 Li2 Li4 153.0(3) . . . 2_565 ?
Li1 N4 Li2 Li4 -96.0(3) . . . 2_565 ?
C17 N4 Li2 Li3 106.9(6) . . . 2_565 ?
C23 N4 Li2 Li3 -123.6(6) . . . 2_565 ?
Li1 N4 Li2 Li3 -12.5(7) . . . 2_565 ?
C17 N4 Li2 Li1 119.4(3) . . . . ?
C23 N4 Li2 Li1 -111.0(4) . . . . ?
C17 N4 Li2 Li4 113.1(3) . . . . ?
C23 N4 Li2 Li4 -117.4(3) . . . . ?
Li1 N4 Li2 Li4 -6.4(3) . . . . ?
C17 N4 Li2 Li3 63.6(3) . . . . ?
C23 N4 Li2 Li3 -166.8(3) . . . . ?
Li1 N4 Li2 Li3 -55.8(2) . . . . ?
N4 Li1 Li2 N8 -133.9(3) . . . . ?
N2 Li1 Li2 N8 128.4(5) . . . . ?
N7 Li1 Li2 N8 2.8(3) . . . . ?
Li4 Li1 Li2 N8 54.5(3) . . . . ?
Li3 Li1 Li2 N8 140.1(3) . . . . ?
C13 Li1 Li2 N8 178.4(6) . . . . ?
N4 Li1 Li2 N1 80.9(7) . . . 2_565 ?
N2 Li1 Li2 N1 -16.9(10) . . . 2_565 ?
N7 Li1 Li2 N1 -142.4(6) . . . 2_565 ?
Li4 Li1 Li2 N1 -90.8(7) . . . 2_565 ?
Li3 Li1 Li2 N1 -5.2(7) . . . 2_565 ?
C13 Li1 Li2 N1 33.2(11) . . . 2_565 ?
N2 Li1 Li2 N4 -97.8(5) . . . . ?
N7 Li1 Li2 N4 136.7(4) . . . . ?
Li4 Li1 Li2 N4 -171.6(4) . . . . ?
Li3 Li1 Li2 N4 -86.1(3) . . . . ?
C13 Li1 Li2 N4 -47.7(6) . . . . ?
N4 Li1 Li2 Li4 85.2(3) . . . 2_565 ?
N2 Li1 Li2 Li4 -12.6(6) . . . 2_565 ?
N7 Li1 Li2 Li4 -138.1(3) . . . 2_565 ?
Li4 Li1 Li2 Li4 -86.5(3) . . . 2_565 ?
Li3 Li1 Li2 Li4 -0.9(3) . . . 2_565 ?
C13 Li1 Li2 Li4 37.5(7) . . . 2_565 ?
N4 Li1 Li2 Li3 173.3(4) . . . 2_565 ?
N2 Li1 Li2 Li3 75.5(5) . . . 2_565 ?
N7 Li1 Li2 Li3 -50.0(3) . . . 2_565 ?
Li4 Li1 Li2 Li3 1.6(3) . . . 2_565 ?
Li3 Li1 Li2 Li3 87.2(3) . . . 2_565 ?
C13 Li1 Li2 Li3 125.6(6) . . . 2_565 ?
N4 Li1 Li2 Li4 171.6(4) . . . . ?
N2 Li1 Li2 Li4 73.9(5) . . . . ?
N7 Li1 Li2 Li4 -51.6(2) . . . . ?
Li3 Li1 Li2 Li4 85.6(3) . . . . ?
C13 Li1 Li2 Li4 124.0(7) . . . . ?
N4 Li1 Li2 Li3 86.1(3) . . . . ?
N2 Li1 Li2 Li3 -11.7(4) . . . . ?
N7 Li1 Li2 Li3 -137.2(4) . . . . ?
Li4 Li1 Li2 Li3 -85.6(3) . . . . ?
C13 Li1 Li2 Li3 38.4(6) . . . . ?
C17 N5 Li3 N2 -22.7(6) . . . . ?
C18 N5 Li3 N2 119.9(4) . . . . ?
Li4 N5 Li3 N2 -132.3(5) 2_565 . . . ?
C17 N5 Li3 N8 168.2(3) . . . 2_565 ?
C18 N5 Li3 N8 -49.2(5) . . . 2_565 ?
Li4 N5 Li3 N8 58.6(4) 2_565 . . 2_565 ?
C17 N5 Li3 Li2 109.4(5) . . . 2_565 ?
C18 N5 Li3 Li2 -108.0(5) . . . 2_565 ?
Li4 N5 Li3 Li2 -0.3(5) 2_565 . . 2_565 ?
C17 N5 Li3 Li4 109.6(4) . . . 2_565 ?
C18 N5 Li3 Li4 -107.8(4) . . . 2_565 ?
C17 N5 Li3 Li1 16.3(4) . . . . ?
C18 N5 Li3 Li1 158.9(3) . . . . ?
Li4 N5 Li3 Li1 -93.3(3) 2_565 . . . ?
C17 N5 Li3 Li4 52.4(5) . . . . ?
C18 N5 Li3 Li4 -165.0(3) . . . . ?
Li4 N5 Li3 Li4 -57.3(4) 2_565 . . . ?
C17 N5 Li3 Li2 56.5(3) . . . . ?
C18 N5 Li3 Li2 -160.9(3) . . . . ?
Li4 N5 Li3 Li2 -53.1(2) 2_565 . . . ?
C7 N2 Li3 N5 171.2(4) . . . . ?
C13 N2 Li3 N5 -43.9(6) . . . . ?
Li1 N2 Li3 N5 54.4(4) . . . . ?
C7 N2 Li3 N8 -20.4(5) . . . 2_565 ?
C13 N2 Li3 N8 124.5(4) . . . 2_565 ?
Li1 N2 Li3 N8 -137.1(4) . . . 2_565 ?
C7 N2 Li3 Li2 22.1(4) . . . 2_565 ?
C13 N2 Li3 Li2 167.0(3) . . . 2_565 ?
Li1 N2 Li3 Li2 -94.6(3) . . . 2_565 ?
C7 N2 Li3 Li4 101.7(6) . . . 2_565 ?
C13 N2 Li3 Li4 -113.4(6) . . . 2_565 ?
Li1 N2 Li3 Li4 -15.0(6) . . . 2_565 ?
C7 N2 Li3 Li1 116.7(4) . . . . ?
C13 N2 Li3 Li1 -98.4(4) . . . . ?
C7 N2 Li3 Li4 60.7(3) . . . . ?
C13 N2 Li3 Li4 -154.4(3) . . . . ?
Li1 N2 Li3 Li4 -56.0(2) . . . . ?
C7 N2 Li3 Li2 109.4(3) . . . . ?
C13 N2 Li3 Li2 -105.7(3) . . . . ?
Li1 N2 Li3 Li2 -7.4(3) . . . . ?
N4 Li1 Li3 N5 0.4(3) . . . . ?
N2 Li1 Li3 N5 -137.3(4) . . . . ?
N7 Li1 Li3 N5 131.9(5) . . . . ?
Li2 Li1 Li3 N5 52.9(3) . . . . ?
Li4 Li1 Li3 N5 136.7(3) . . . . ?
C13 Li1 Li3 N5 -107.1(3) . . . . ?
N4 Li1 Li3 N2 137.6(4) . . . . ?
N7 Li1 Li3 N2 -90.8(5) . . . . ?
Li2 Li1 Li3 N2 -169.8(4) . . . . ?
Li4 Li1 Li3 N2 -86.0(3) . . . . ?
C13 Li1 Li3 N2 30.13(19) . . . . ?
N4 Li1 Li3 N8 -132.4(6) . . . 2_565 ?
N2 Li1 Li3 N8 90.0(6) . . . 2_565 ?
N7 Li1 Li3 N8 -0.9(9) . . . 2_565 ?
Li2 Li1 Li3 N8 -79.9(6) . . . 2_565 ?
Li4 Li1 Li3 N8 3.9(6) . . . 2_565 ?
C13 Li1 Li3 N8 120.1(6) . . . 2_565 ?
N4 Li1 Li3 Li2 -135.8(3) . . . 2_565 ?
N2 Li1 Li3 Li2 86.5(3) . . . 2_565 ?
N7 Li1 Li3 Li2 -4.3(5) . . . 2_565 ?
Li2 Li1 Li3 Li2 -83.3(3) . . . 2_565 ?
Li4 Li1 Li3 Li2 0.5(3) . . . 2_565 ?
C13 Li1 Li3 Li2 116.7(3) . . . 2_565 ?
N4 Li1 Li3 Li4 -51.7(3) . . . 2_565 ?
N2 Li1 Li3 Li4 170.7(4) . . . 2_565 ?
N7 Li1 Li3 Li4 79.9(5) . . . 2_565 ?
Li2 Li1 Li3 Li4 0.9(3) . . . 2_565 ?
Li4 Li1 Li3 Li4 84.7(3) . . . 2_565 ?
C13 Li1 Li3 Li4 -159.2(3) . . . 2_565 ?
N4 Li1 Li3 Li4 -136.3(3) . . . . ?
N2 Li1 Li3 Li4 86.0(3) . . . . ?
N7 Li1 Li3 Li4 -4.8(4) . . . . ?
Li2 Li1 Li3 Li4 -83.8(3) . . . . ?
C13 Li1 Li3 Li4 116.2(3) . . . . ?
N4 Li1 Li3 Li2 -52.5(2) . . . . ?
N2 Li1 Li3 Li2 169.8(4) . . . . ?
N7 Li1 Li3 Li2 79.0(5) . . . . ?
Li4 Li1 Li3 Li2 83.8(3) . . . . ?
C13 Li1 Li3 Li2 -160.0(3) . . . . ?
N8 Li2 Li3 N5 -167.3(4) . . . . ?
N1 Li2 Li3 N5 60.5(3) 2_565 . . . ?
N4 Li2 Li3 N5 -55.1(2) . . . . ?
Li4 Li2 Li3 N5 62.2(3) 2_565 . . . ?
Li3 Li2 Li3 N5 146.5(3) 2_565 . . . ?
Li1 Li2 Li3 N5 -116.6(3) . . . . ?
Li4 Li2 Li3 N5 -175.8(3) . . . . ?
N8 Li2 Li3 N2 -42.8(4) . . . . ?
N1 Li2 Li3 N2 -175.0(3) 2_565 . . . ?
N4 Li2 Li3 N2 69.4(3) . . . . ?
Li4 Li2 Li3 N2 -173.3(4) 2_565 . . . ?
Li3 Li2 Li3 N2 -89.0(3) 2_565 . . . ?
Li1 Li2 Li3 N2 7.9(3) . . . . ?
Li4 Li2 Li3 N2 -51.3(2) . . . . ?
N8 Li2 Li3 N8 88.1(4) . . . 2_565 ?
N1 Li2 Li3 N8 -44.0(4) 2_565 . . 2_565 ?
N4 Li2 Li3 N8 -159.7(3) . . . 2_565 ?
Li4 Li2 Li3 N8 -42.4(3) 2_565 . . 2_565 ?
Li3 Li2 Li3 N8 41.9(3) 2_565 . . 2_565 ?
Li1 Li2 Li3 N8 138.8(4) . . . 2_565 ?
Li4 Li2 Li3 N8 79.6(3) . . . 2_565 ?
N8 Li2 Li3 Li2 46.2(3) . . . 2_565 ?
N1 Li2 Li3 Li2 -85.9(3) 2_565 . . 2_565 ?
N4 Li2 Li3 Li2 158.4(3) . . . 2_565 ?
Li4 Li2 Li3 Li2 -84.3(3) 2_565 . . 2_565 ?
Li3 Li2 Li3 Li2 0 2_565 . . 2_565 ?
Li1 Li2 Li3 Li2 97.0(3) . . . 2_565 ?
Li4 Li2 Li3 Li2 37.73(19) . . . 2_565 ?
N8 Li2 Li3 Li4 130.5(4) . . . 2_565 ?
N1 Li2 Li3 Li4 -1.6(3) 2_565 . . 2_565 ?
N4 Li2 Li3 Li4 -117.3(3) . . . 2_565 ?
Li3 Li2 Li3 Li4 84.3(3) 2_565 . . 2_565 ?
Li1 Li2 Li3 Li4 -178.8(4) . . . 2_565 ?
Li4 Li2 Li3 Li4 122.0(3) . . . 2_565 ?
N8 Li2 Li3 Li1 -50.7(4) . . . . ?
N1 Li2 Li3 Li1 177.1(4) 2_565 . . . ?
N4 Li2 Li3 Li1 61.4(3) . . . . ?
Li4 Li2 Li3 Li1 178.8(4) 2_565 . . . ?
Li3 Li2 Li3 Li1 -97.0(3) 2_565 . . . ?
Li4 Li2 Li3 Li1 -59.2(3) . . . . ?
N8 Li2 Li3 Li4 8.5(3) . . . . ?
N1 Li2 Li3 Li4 -123.6(3) 2_565 . . . ?
N4 Li2 Li3 Li4 120.7(3) . . . . ?
Li4 Li2 Li3 Li4 -122.0(3) 2_565 . . . ?
Li3 Li2 Li3 Li4 -37.73(19) 2_565 . . . ?
Li1 Li2 Li3 Li4 59.2(3) . . . . ?
C27 N7 Li4 N5 -24.9(5) . . . 2_565 ?
C33 N7 Li4 N5 107.4(4) . . . 2_565 ?
Li1 N7 Li4 N5 -141.0(4) . . . 2_565 ?
C27 N7 Li4 N1 175.7(3) . . . . ?
C33 N7 Li4 N1 -52.0(5) . . . . ?
Li1 N7 Li4 N1 59.7(4) . . . . ?
C27 N7 Li4 Li2 107.7(6) . . . 2_565 ?
C33 N7 Li4 Li2 -120.0(6) . . . 2_565 ?
Li1 N7 Li4 Li2 -8.3(6) . . . 2_565 ?
C27 N7 Li4 Li3 19.9(4) . . . 2_565 ?
C33 N7 Li4 Li3 152.2(4) . . . 2_565 ?
Li1 N7 Li4 Li3 -96.1(3) . . . 2_565 ?
C27 N7 Li4 Li1 116.0(3) . . . . ?
C33 N7 Li4 Li1 -111.7(4) . . . . ?
C27 N7 Li4 Li2 60.7(3) . . . . ?
C33 N7 Li4 Li2 -167.0(4) . . . . ?
Li1 N7 Li4 Li2 -55.3(2) . . . . ?
C27 N7 Li4 Li3 112.9(3) . . . . ?
C33 N7 Li4 Li3 -114.8(3) . . . . ?
Li1 N7 Li4 Li3 -3.2(2) . . . . ?
C7 N1 Li4 N7 -19.6(5) . . . . ?
C8 N1 Li4 N7 119.0(4) . . . . ?
Li2 N1 Li4 N7 -137.4(4) 2_565 . . . ?
C7 N1 Li4 N5 -179.5(3) . . . 2_565 ?
C8 N1 Li4 N5 -40.9(5) . . . 2_565 ?
Li2 N1 Li4 N5 62.7(4) 2_565 . . 2_565 ?
C7 N1 Li4 Li2 117.8(3) . . . 2_565 ?
C8 N1 Li4 Li2 -103.6(4) . . . 2_565 ?
C7 N1 Li4 Li3 120.9(5) . . . 2_565 ?
C8 N1 Li4 Li3 -100.5(6) . . . 2_565 ?
Li2 N1 Li4 Li3 3.1(5) 2_565 . . 2_565 ?
C7 N1 Li4 Li1 22.7(3) . . . . ?
C8 N1 Li4 Li1 161.3(3) . . . . ?
Li2 N1 Li4 Li1 -95.1(3) 2_565 . . . ?
C7 N1 Li4 Li2 58.8(4) . . . . ?
C8 N1 Li4 Li2 -162.6(3) . . . . ?
Li2 N1 Li4 Li2 -59.0(4) 2_565 . . . ?
C7 N1 Li4 Li3 63.2(3) . . . . ?
C8 N1 Li4 Li3 -158.2(3) . . . . ?
Li2 N1 Li4 Li3 -54.6(2) 2_565 . . . ?
N4 Li1 Li4 N7 -98.0(5) . . . . ?
N2 Li1 Li4 N7 132.6(3) . . . . ?
Li2 Li1 Li4 N7 -88.6(3) . . . . ?
Li3 Li1 Li4 N7 -175.8(3) . . . . ?
C13 Li1 Li4 N7 118.9(4) . . . . ?
N4 Li1 Li4 N5 -13.1(10) . . . 2_565 ?
N2 Li1 Li4 N5 -142.5(6) . . . 2_565 ?
N7 Li1 Li4 N5 85.0(6) . . . 2_565 ?
Li2 Li1 Li4 N5 -3.7(7) . . . 2_565 ?
Li3 Li1 Li4 N5 -90.8(6) . . . 2_565 ?
C13 Li1 Li4 N5 -156.2(5) . . . 2_565 ?
N4 Li1 Li4 N1 129.0(5) . . . . ?
N2 Li1 Li4 N1 -0.3(3) . . . . ?
N7 Li1 Li4 N1 -132.9(3) . . . . ?
Li2 Li1 Li4 N1 138.5(3) . . . . ?
Li3 Li1 Li4 N1 51.3(3) . . . . ?
C13 Li1 Li4 N1 -14.0(4) . . . . ?
N4 Li1 Li4 Li2 77.2(5) . . . 2_565 ?
N2 Li1 Li4 Li2 -52.2(3) . . . 2_565 ?
N7 Li1 Li4 Li2 175.2(3) . . . 2_565 ?
Li2 Li1 Li4 Li2 86.6(3) . . . 2_565 ?
Li3 Li1 Li4 Li2 -0.5(3) . . . 2_565 ?
C13 Li1 Li4 Li2 -65.9(3) . . . 2_565 ?
N4 Li1 Li4 Li3 -11.1(6) . . . 2_565 ?
N2 Li1 Li4 Li3 -140.5(3) . . . 2_565 ?
N7 Li1 Li4 Li3 87.0(3) . . . 2_565 ?
Li2 Li1 Li4 Li3 -1.6(3) . . . 2_565 ?
Li3 Li1 Li4 Li3 -88.8(3) . . . 2_565 ?
C13 Li1 Li4 Li3 -154.1(3) . . . 2_565 ?
N4 Li1 Li4 Li2 -9.4(4) . . . . ?
N2 Li1 Li4 Li2 -138.8(3) . . . . ?
N7 Li1 Li4 Li2 88.6(3) . . . . ?
Li3 Li1 Li4 Li2 -87.1(3) . . . . ?
C13 Li1 Li4 Li2 -152.5(4) . . . . ?
N4 Li1 Li4 Li3 77.7(5) . . . . ?
N2 Li1 Li4 Li3 -51.7(2) . . . . ?
N7 Li1 Li4 Li3 175.8(3) . . . . ?
Li2 Li1 Li4 Li3 87.1(3) . . . . ?
C13 Li1 Li4 Li3 -65.4(3) . . . . ?
N8 Li2 Li4 N7 -55.1(2) . . . . ?
N1 Li2 Li4 N7 -161.3(4) 2_565 . . . ?
N4 Li2 Li4 N7 66.5(3) . . . . ?
Li4 Li2 Li4 N7 155.1(4) 2_565 . . . ?
Li3 Li2 Li4 N7 -117.9(3) 2_565 . . . ?
Li1 Li2 Li4 N7 59.9(3) . . . . ?
Li3 Li2 Li4 N7 117.1(3) . . . . ?
N8 Li2 Li4 N5 62.9(3) . . . 2_565 ?
N1 Li2 Li4 N5 -43.3(4) 2_565 . . 2_565 ?
N4 Li2 Li4 N5 -175.4(3) . . . 2_565 ?
Li4 Li2 Li4 N5 -86.9(3) 2_565 . . 2_565 ?
Li3 Li2 Li4 N5 0.1(3) 2_565 . . 2_565 ?
Li1 Li2 Li4 N5 178.0(4) . . . 2_565 ?
Li3 Li2 Li4 N5 -124.9(3) . . . 2_565 ?
N8 Li2 Li4 N1 -167.7(4) . . . . ?
N1 Li2 Li4 N1 86.1(5) 2_565 . . . ?
N4 Li2 Li4 N1 -46.1(4) . . . . ?
Li4 Li2 Li4 N1 42.5(3) 2_565 . . . ?
Li3 Li2 Li4 N1 129.5(4) 2_565 . . . ?
Li1 Li2 Li4 N1 -52.7(4) . . . . ?
Li3 Li2 Li4 N1 4.4(3) . . . . ?
N8 Li2 Li4 Li2 149.8(4) . . . 2_565 ?
N1 Li2 Li4 Li2 43.6(3) 2_565 . . 2_565 ?
N4 Li2 Li4 Li2 -88.6(3) . . . 2_565 ?
Li4 Li2 Li4 Li2 0 2_565 . . 2_565 ?
Li3 Li2 Li4 Li2 87.0(3) 2_565 . . 2_565 ?
Li1 Li2 Li4 Li2 -95.2(3) . . . 2_565 ?
Li3 Li2 Li4 Li2 -38.03(19) . . . 2_565 ?
N8 Li2 Li4 Li3 62.8(3) . . . 2_565 ?
N1 Li2 Li4 Li3 -43.4(4) 2_565 . . 2_565 ?
N4 Li2 Li4 Li3 -175.6(4) . . . 2_565 ?
Li4 Li2 Li4 Li3 -87.0(3) 2_565 . . 2_565 ?
Li1 Li2 Li4 Li3 177.8(4) . . . 2_565 ?
Li3 Li2 Li4 Li3 -125.0(3) . . . 2_565 ?
N8 Li2 Li4 Li1 -115.0(3) . . . . ?
N1 Li2 Li4 Li1 138.8(4) 2_565 . . . ?
N4 Li2 Li4 Li1 6.6(3) . . . . ?
Li4 Li2 Li4 Li1 95.2(3) 2_565 . . . ?
Li3 Li2 Li4 Li1 -177.8(4) 2_565 . . . ?
Li3 Li2 Li4 Li1 57.1(3) . . . . ?
N8 Li2 Li4 Li3 -172.2(3) . . . . ?
N1 Li2 Li4 Li3 81.6(4) 2_565 . . . ?
N4 Li2 Li4 Li3 -50.5(2) . . . . ?
Li4 Li2 Li4 Li3 38.03(19) 2_565 . . . ?
Li3 Li2 Li4 Li3 125.0(3) 2_565 . . . ?
Li1 Li2 Li4 Li3 -57.1(3) . . . . ?
N5 Li3 Li4 N7 -49.9(4) . . . . ?
N2 Li3 Li4 N7 64.3(3) . . . . ?
N8 Li3 Li4 N7 -174.3(3) 2_565 . . . ?
Li2 Li3 Li4 N7 -175.9(4) 2_565 . . . ?
Li4 Li3 Li4 N7 -91.5(3) 2_565 . . . ?
Li1 Li3 Li4 N7 3.3(3) . . . . ?
Li2 Li3 Li4 N7 -54.2(2) . . . . ?
N5 Li3 Li4 N5 84.5(5) . . . 2_565 ?
N2 Li3 Li4 N5 -161.2(4) . . . 2_565 ?
N8 Li3 Li4 N5 -39.9(4) 2_565 . . 2_565 ?
Li2 Li3 Li4 N5 -41.5(4) 2_565 . . 2_565 ?
Li4 Li3 Li4 N5 42.9(3) 2_565 . . 2_565 ?
Li1 Li3 Li4 N5 137.7(4) . . . 2_565 ?
Li2 Li3 Li4 N5 80.2(3) . . . 2_565 ?
N5 Li3 Li4 N1 -171.5(4) . . . . ?
N2 Li3 Li4 N1 -57.2(2) . . . . ?
N8 Li3 Li4 N1 64.1(3) 2_565 . . . ?
Li2 Li3 Li4 N1 62.5(3) 2_565 . . . ?
Li4 Li3 Li4 N1 146.9(4) 2_565 . . . ?
Li1 Li3 Li4 N1 -118.2(3) . . . . ?
Li2 Li3 Li4 N1 -175.8(3) . . . . ?
N5 Li3 Li4 Li2 126.1(4) . . . 2_565 ?
N2 Li3 Li4 Li2 -119.7(3) . . . 2_565 ?
N8 Li3 Li4 Li2 1.6(3) 2_565 . . 2_565 ?
Li4 Li3 Li4 Li2 84.4(3) 2_565 . . 2_565 ?
Li1 Li3 Li4 Li2 179.3(4) . . . 2_565 ?
Li2 Li3 Li4 Li2 121.7(3) . . . 2_565 ?
N5 Li3 Li4 Li3 41.6(3) . . . 2_565 ?
N2 Li3 Li4 Li3 155.8(4) . . . 2_565 ?
N8 Li3 Li4 Li3 -82.8(3) 2_565 . . 2_565 ?
Li2 Li3 Li4 Li3 -84.4(3) 2_565 . . 2_565 ?
Li4 Li3 Li4 Li3 0 2_565 . . 2_565 ?
Li1 Li3 Li4 Li3 94.8(3) . . . 2_565 ?
Li2 Li3 Li4 Li3 37.28(19) . . . 2_565 ?
N5 Li3 Li4 Li1 -53.2(4) . . . . ?
N2 Li3 Li4 Li1 61.0(3) . . . . ?
N8 Li3 Li4 Li1 -177.7(4) 2_565 . . . ?
Li2 Li3 Li4 Li1 -179.3(4) 2_565 . . . ?
Li4 Li3 Li4 Li1 -94.8(3) 2_565 . . . ?
Li2 Li3 Li4 Li1 -57.6(3) . . . . ?
N5 Li3 Li4 Li2 4.4(3) . . . . ?
N2 Li3 Li4 Li2 118.6(3) . . . . ?
N8 Li3 Li4 Li2 -120.1(3) 2_565 . . . ?
Li2 Li3 Li4 Li2 -121.7(3) 2_565 . . . ?
Li4 Li3 Li4 Li2 -37.28(19) 2_565 . . . ?
Li1 Li3 Li4 Li2 57.6(3) . . . . ?
C2 C1 B1 C3' -171.9(16) . . . . ?
C2 C1 B1 C5 55.6(14) . . . . ?
C2 C1 B1 C1' 3(3) . . . . ?
C2 C1 B1 C3 173.3(9) . . . . ?
C4' C3' B1 C1 173.1(18) . . . . ?
C4' C3' B1 C5 -73.0(18) . . . . ?
C4' C3' B1 C1' 171.1(16) . . . . ?
C4' C3' B1 C3 -24.1(9) . . . . ?
C6 C5 B1 C1 51.3(11) . . . . ?
C6 C5 B1 C3' -31.8(14) . . . . ?
C6 C5 B1 C1' 70.0(12) . . . . ?
C6 C5 B1 C3 -70.5(7) . . . . ?
C2' C1' B1 C1 168(5) . . . . ?
C2' C1' B1 C3' 172.3(19) . . . . ?
C2' C1' B1 C5 30(2) . . . . ?
C2' C1' B1 C3 156.4(13) . . . . ?
